data_7707388
loop_
_publ_author_name
'Dissem, Nour'
'Essalhi, Mohamed'
'Ferhi, Najmeddine'
'Abidi, Adela'
'Maris, Thierry'
'Duong, Adam'

_publ_section_title
;
 Flexible and porous 2D layered structures based on mixed-linker
 metal-organic frameworks for gas sorption studies.
;
_journal_issue 25
_journal_name_full 'Dalton transactions (Cambridge, England : 2003)'
_journal_page_first 8727
_journal_page_last 8735
_journal_paper_doi 10.1039/d1dt00426c
_journal_volume 50
_journal_year 2021
_chemical_formula_moiety 'C44 H44 N4 O8 Zn'
_chemical_formula_sum 'C44 H44 N4 O8 Zn'
_chemical_formula_weight 822.20
_space_group_crystal_system triclinic
_space_group_IT_number 2
_space_group_name_Hall '-P 1'
_space_group_name_H-M_alt 'P -1'
_atom_sites_solution_hydrogens mixed
_atom_sites_solution_primary dual
_audit_creation_date 2020-02-05
_audit_creation_method
;
Olex2 1.3
(compiled Nov 21 2019 18:26:39 for OlexSys, GUI svn.r6003)
;
_audit_update_record
;
2020-11-22 deposited with the CCDC.	2021-05-13 downloaded from the CCDC.
;
_cell_angle_alpha 95.712(2)
_cell_angle_beta 99.174(2)
_cell_angle_gamma 111.463(2)
_cell_formula_units_Z 1
_cell_length_a 8.2782(5)
_cell_length_b 10.0936(6)
_cell_length_c 15.6910(9)
_cell_measurement_reflns_used 9903
_cell_measurement_temperature 100
_cell_measurement_theta_max 70.005
_cell_measurement_theta_min 4.779
_cell_volume 1186.65(12)
_computing_cell_refinement
;
SAINT (2019) V8.40A; Integration Software for Single Crystal Data.
Bruker AXS Inc., Madison, WI 53719-1173.
;
_computing_data_collection
;
APEX 3 (2019) Bruker AXS Inc., Madison, WI 53719-1173.
;
_computing_data_reduction
;
SAINT (2019) V8.40A; Integration Software for Single Crystal Data.
Bruker AXS Inc., Madison, WI 53719-1173.
;
_computing_molecular_graphics 'Olex2 1.3 (Dolomanov et al., 2009)'
_computing_publication_material 'Olex2 1.3 (Dolomanov et al., 2009)'
_computing_structure_refinement 'XL  (Sheldrick, 2008)'
_computing_structure_solution 'SHELXT 2014/5 (Sheldrick, 2014)'
_diffrn_ambient_temperature 100
_diffrn_detector 'CCD area detector'
_diffrn_detector_area_resol_mean 8.3
_diffrn_detector_type 'Bruker APEX2 CCD'
_diffrn_measured_fraction_theta_full 0.974
_diffrn_measured_fraction_theta_max 0.971
_diffrn_measurement_device 'three-circle diffractometer'
_diffrn_measurement_device_type 'Bruker Smart APEX'
_diffrn_measurement_method '\w scans'
_diffrn_radiation_collimation 'Focusing mirrors'
_diffrn_radiation_monochromator 'Quazar MX Mirror Optics'
_diffrn_radiation_probe x-ray
_diffrn_radiation_type CuK\a
_diffrn_radiation_wavelength 1.54178
_diffrn_reflns_av_R_equivalents 0.0415
_diffrn_reflns_av_unetI/netI 0.0281
_diffrn_reflns_Laue_measured_fraction_full 0.974
_diffrn_reflns_Laue_measured_fraction_max 0.971
_diffrn_reflns_limit_h_max 10
_diffrn_reflns_limit_h_min -10
_diffrn_reflns_limit_k_max 12
_diffrn_reflns_limit_k_min -12
_diffrn_reflns_limit_l_max 19
_diffrn_reflns_limit_l_min -19
_diffrn_reflns_number 23541
_diffrn_reflns_point_group_measured_fraction_full 0.974
_diffrn_reflns_point_group_measured_fraction_max 0.971
_diffrn_reflns_theta_full 67.679
_diffrn_reflns_theta_max 70.182
_diffrn_reflns_theta_min 4.779
_diffrn_source 'Microfocus Source'
_diffrn_source_target Cu
_diffrn_source_type 'Incoatec I\mS High Brilliance Microsource'
_exptl_absorpt_coefficient_mu 1.129
_exptl_absorpt_correction_T_max 0.7533
_exptl_absorpt_correction_T_min 0.5282
_exptl_absorpt_correction_type multi-scan
_exptl_absorpt_process_details
;
SADABS-2016/2 (Bruker,2016/2) was used for absorption correction.
wR2(int) was 0.1185 before and 0.0592 after correction.
The Ratio of minimum to maximum transmission is 0.7012.
The \l/2 correction factor is Not present.
;
_exptl_crystal_colour 'clear light colourless'
_exptl_crystal_colour_lustre clear
_exptl_crystal_colour_modifier light
_exptl_crystal_colour_primary colourless
_exptl_crystal_density_diffrn 1.151
_exptl_crystal_description block
_exptl_crystal_F_000 430
_exptl_crystal_size_max 0.27
_exptl_crystal_size_mid 0.07
_exptl_crystal_size_min 0.06
_refine_diff_density_max 0.428
_refine_diff_density_min -0.385
_refine_diff_density_rms 0.054
_refine_ls_extinction_method none
_refine_ls_goodness_of_fit_ref 1.050
_refine_ls_hydrogen_treatment mixed
_refine_ls_matrix_type full
_refine_ls_number_parameters 271
_refine_ls_number_reflns 4379
_refine_ls_number_restraints 0
_refine_ls_restrained_S_all 1.050
_refine_ls_R_factor_all 0.0382
_refine_ls_R_factor_gt 0.0370
_refine_ls_shift/su_max 0.000
_refine_ls_shift/su_mean 0.000
_refine_ls_structure_factor_coef Fsqd
_refine_ls_weighting_details 'w=1/[\s^2^(Fo^2^)+(0.0565P)^2^+0.5290P] where P=(Fo^2^+2Fc^2^)/3'
_refine_ls_weighting_scheme calc
_refine_ls_wR_factor_gt 0.1017
_refine_ls_wR_factor_ref 0.1027
_reflns_Friedel_coverage 0.000
_reflns_number_gt 4181
_reflns_number_total 4379
_reflns_threshold_expression 'I > 2\s(I)'
_cod_data_source_file d1dt00426c2.cif
_cod_data_source_block ada252
_cod_depositor_comments
;
The following automatic conversions were performed:

data item '_diffrn_radiation_probe' value 'X-ray' was changed to
'x-ray' in accordance with the
/home/data/users/saulius/crontab/automatic-downloads/rss-feeds/RSC/lib/dictionaries/cif_core.dic
dictionary named 'cif_core.dic' version 2.4.2 last updated on
2011-04-26.

Automatic conversion script
Id: cif_fix_values 7556 2019-12-06 15:28:31Z antanas 

 Adding full bibliography for 7707385--7707390.cif.
;
_cod_database_code 7707388
_shelx_shelxl_version_number 2018/3
_shelx_space_group_comment
;
The symmetry employed for this shelxl refinement is uniquely defined
by the following loop, which should always be used as a source of
symmetry information in preference to the above space-group names.
They are only intended as comments.
;
_shelx_estimated_absorpt_t_max 0.935
_shelx_estimated_absorpt_t_min 0.750
_olex2_refinement_description
;
1. Fixed Uiso
 At 1.2 times of:
  All C(H) groups, All C(H,H) groups
2.a Secondary CH2 refined with riding coordinates:
 C1(H1A,H1B), C2(H2A,H2B), C3(H3A,H3B), C4(H4A,H4B), C5(H5A,H5B)
2.b Aromatic/amide H refined with riding coordinates:
 C8(H8), C9(H9), C11(H11), C12(H12), C14(H14), C17(H17), C18(H18), C20(H20),
 C21(H21)
;
_smtbx_masks_void_probe_radius 1.2
_smtbx_masks_void_truncation_radius 1.2
_olex2_submission_special_instructions 'No special instructions were received'

loop_
_space_group_symop_operation_xyz
'x, y, z'
'-x, -y, -z'

loop_
_atom_site_label
_atom_site_type_symbol
_atom_site_fract_x
_atom_site_fract_y
_atom_site_fract_z
_atom_site_U_iso_or_equiv
_atom_site_adp_type
_atom_site_occupancy
_atom_site_site_symmetry_order
_atom_site_calc_flag
_atom_site_refinement_flags_posn
_atom_site_refinement_flags_adp
_atom_site_refinement_flags_occupancy
_atom_site_disorder_assembly
_atom_site_disorder_group
Zn1 Zn 1.000000 0.500000 1.000000 0.02661(11) Uani 1 2 d S . P . .
O1 O 0.72574(15) 0.41885(12) 0.92281(7) 0.0305(3) Uani 1 1 d . . . . .
O2 O 0.61308(15) 0.21277(13) 0.97360(7) 0.0308(3) Uani 1 1 d . . . . .
O3 O 0.56465(17) 0.34816(13) 0.16117(8) 0.0384(3) Uani 1 1 d . . . . .
O4 O 0.42491(17) 0.12107(13) 0.08705(7) 0.0331(3) Uani 1 1 d . . . . .
N1 N 1.0110(2) 0.29444(16) 0.97430(10) 0.0331(3) Uani 1 1 d . . . . .
N2 N 0.9179(2) 0.46845(17) 1.11794(9) 0.0331(3) Uani 1 1 d . . . . .
C1 C 0.9975(3) 0.3880(2) 1.17276(12) 0.0425(5) Uani 1 1 d . . . . .
H1A H 0.941719 0.372065 1.224171 0.051 Uiso 1 1 calc R U . . .
H1B H 1.125790 0.446923 1.194611 0.051 Uiso 1 1 calc R U . . .
C2 C 0.9744(2) 0.2422(2) 1.12292(13) 0.0438(5) Uani 1 1 d . . . . .
H2A H 1.006130 0.185667 1.165918 0.053 Uiso 1 1 calc R U . . .
H2B H 0.847158 0.189465 1.095209 0.053 Uiso 1 1 calc R U . . .
C3 C 1.0821(2) 0.2462(2) 1.05220(13) 0.0410(4) Uani 1 1 d . . . . .
H3A H 1.207099 0.312721 1.076225 0.049 Uiso 1 1 calc R U . . .
H3B H 1.080267 0.148578 1.034844 0.049 Uiso 1 1 calc R U . . .
C4 C 0.9464(3) 0.6135(2) 1.16232(11) 0.0409(4) Uani 1 1 d . . . . .
H4A H 1.073689 0.666966 1.189803 0.049 Uiso 1 1 calc R U . . .
H4B H 0.877310 0.604746 1.208965 0.049 Uiso 1 1 calc R U . . .
C5 C 1.1122(2) 0.3049(2) 0.90404(12) 0.0413(4) Uani 1 1 d . . . . .
H5A H 1.091369 0.206792 0.874811 0.050 Uiso 1 1 calc R U . . .
H5B H 1.240765 0.355954 0.929420 0.050 Uiso 1 1 calc R U . . .
C6 C 0.6116(2) 0.29356(18) 0.91746(10) 0.0273(3) Uani 1 1 d . . . . .
C7 C 0.4693(2) 0.23258(18) 0.83428(10) 0.0267(3) Uani 1 1 d . . . . .
C8 C 0.3656(2) 0.08559(18) 0.81313(10) 0.0290(3) Uani 1 1 d . . . . .
H8 H 0.378565 0.023553 0.853085 0.035 Uiso 1 1 calc R U . . .
C9 C 0.2430(2) 0.02845(18) 0.73406(10) 0.0302(3) Uani 1 1 d . . . . .
H9 H 0.173407 -0.072410 0.720267 0.036 Uiso 1 1 calc R U . . .
C10 C 0.2213(2) 0.11782(18) 0.67473(10) 0.0288(3) Uani 1 1 d . . . . .
C11 C 0.3236(2) 0.26591(19) 0.69723(10) 0.0306(3) Uani 1 1 d . . . . .
H11 H 0.308858 0.328486 0.658016 0.037 Uiso 1 1 calc R U . . .
C12 C 0.4468(2) 0.32306(18) 0.77610(10) 0.0290(3) Uani 1 1 d . . . . .
H12 H 0.515656 0.424018 0.790380 0.035 Uiso 1 1 calc R U . . .
C13 C 0.1010(2) 0.05725(18) 0.58668(10) 0.0298(3) Uani 1 1 d . . . . .
C14 C 0.1714(2) 0.09698(19) 0.51366(10) 0.0309(3) Uani 1 1 d . . . . .
H14 H 0.290578 0.164794 0.523094 0.037 Uiso 1 1 calc R U . . .
C15 C 0.0760(2) 0.04231(18) 0.42743(10) 0.0307(3) Uani 1 1 d . . . . .
C16 C 0.1703(2) 0.08742(19) 0.35548(10) 0.0295(3) Uani 1 1 d . . . . .
C17 C 0.1703(2) -0.01473(19) 0.28823(10) 0.0315(4) Uani 1 1 d . . . . .
H17 H 0.105104 -0.114586 0.287044 0.038 Uiso 1 1 calc R U . . .
C18 C 0.2641(2) 0.02795(19) 0.22348(10) 0.0314(4) Uani 1 1 d . . . . .
H18 H 0.261704 -0.042689 0.177984 0.038 Uiso 1 1 calc R U . . .
C19 C 0.3616(2) 0.17329(18) 0.22450(10) 0.0293(3) Uani 1 1 d . . . . .
C20 C 0.3641(2) 0.27590(19) 0.29206(11) 0.0318(4) Uani 1 1 d . . . . .
H20 H 0.431606 0.375529 0.293822 0.038 Uiso 1 1 calc R U . . .
C21 C 0.2693(2) 0.23335(19) 0.35620(10) 0.0323(4) Uani 1 1 d . . . . .
H21 H 0.271334 0.304256 0.401443 0.039 Uiso 1 1 calc R U . . .
C22 C 0.4620(2) 0.22433(19) 0.15523(10) 0.0302(3) Uani 1 1 d . . . . .
H2 H 0.811(3) 0.422(2) 1.1085(14) 0.033(5) Uiso 1 1 d . . . . .
H1 H 0.904(3) 0.241(3) 0.9565(15) 0.043(6) Uiso 1 1 d . . . . .
H4 H 0.489(3) 0.157(3) 0.0489(17) 0.054(7) Uiso 1 1 d . . . . .

loop_
_atom_site_aniso_label
_atom_site_aniso_U_11
_atom_site_aniso_U_22
_atom_site_aniso_U_33
_atom_site_aniso_U_23
_atom_site_aniso_U_13
_atom_site_aniso_U_12
Zn1 0.03045(18) 0.02512(18) 0.01828(16) -0.00300(11) -0.00059(11) 0.00806(14)
O1 0.0288(6) 0.0276(6) 0.0248(5) -0.0023(4) -0.0040(4) 0.0050(5)
O2 0.0317(6) 0.0333(6) 0.0199(5) 0.0011(5) -0.0006(4) 0.0076(5)
O3 0.0416(7) 0.0300(7) 0.0363(6) -0.0007(5) 0.0124(5) 0.0054(6)
O4 0.0403(7) 0.0300(6) 0.0237(6) 0.0003(5) 0.0061(5) 0.0091(5)
N1 0.0281(7) 0.0269(8) 0.0355(8) -0.0045(6) -0.0030(6) 0.0070(7)
N2 0.0282(8) 0.0383(9) 0.0217(6) -0.0023(6) 0.0004(5) 0.0042(7)
C1 0.0355(9) 0.0558(13) 0.0260(8) 0.0113(8) -0.0003(7) 0.0079(9)
C2 0.0336(9) 0.0397(11) 0.0466(11) 0.0169(9) -0.0046(8) 0.0044(8)
C3 0.0345(9) 0.0297(9) 0.0503(11) 0.0041(8) -0.0061(8) 0.0096(8)
C4 0.0365(9) 0.0477(11) 0.0263(8) -0.0130(8) 0.0025(7) 0.0092(9)
C5 0.0354(9) 0.0385(10) 0.0410(10) -0.0152(8) 0.0014(8) 0.0125(8)
C6 0.0276(8) 0.0304(9) 0.0198(7) -0.0035(6) 0.0020(6) 0.0100(7)
C7 0.0263(7) 0.0292(8) 0.0191(7) -0.0030(6) 0.0016(6) 0.0078(7)
C8 0.0321(8) 0.0281(8) 0.0218(7) 0.0006(6) 0.0010(6) 0.0089(7)
C9 0.0319(8) 0.0252(8) 0.0239(7) -0.0026(6) 0.0006(6) 0.0040(7)
C10 0.0284(8) 0.0298(9) 0.0197(7) -0.0036(6) 0.0004(6) 0.0057(7)
C11 0.0337(8) 0.0300(9) 0.0211(7) 0.0006(6) -0.0001(6) 0.0079(7)
C12 0.0305(8) 0.0250(8) 0.0235(7) -0.0027(6) 0.0007(6) 0.0054(7)
C13 0.0324(8) 0.0270(8) 0.0208(7) -0.0026(6) -0.0011(6) 0.0057(7)
C14 0.0291(8) 0.0292(9) 0.0236(8) -0.0020(6) -0.0002(6) 0.0029(7)
C15 0.0338(8) 0.0289(9) 0.0213(7) -0.0016(6) -0.0002(6) 0.0067(7)
C16 0.0285(8) 0.0302(9) 0.0202(7) -0.0017(6) -0.0032(6) 0.0055(7)
C17 0.0344(8) 0.0262(8) 0.0239(7) -0.0016(6) -0.0001(6) 0.0043(7)
C18 0.0346(8) 0.0298(9) 0.0227(7) -0.0029(6) 0.0001(6) 0.0085(7)
C19 0.0293(8) 0.0312(9) 0.0225(7) 0.0003(6) -0.0006(6) 0.0097(7)
C20 0.0337(8) 0.0254(8) 0.0274(8) -0.0010(6) 0.0005(6) 0.0050(7)
C21 0.0368(9) 0.0293(9) 0.0227(7) -0.0041(6) 0.0007(6) 0.0080(7)
C22 0.0306(8) 0.0309(9) 0.0260(8) 0.0017(6) 0.0011(6) 0.0113(7)

loop_
_atom_type_symbol
_atom_type_description
_atom_type_scat_dispersion_real
_atom_type_scat_dispersion_imag
_atom_type_scat_source
C C 0.0181 0.0091 'International Tables Vol C Tables 4.2.6.8 and 6.1.1.4'
H H 0.0000 0.0000 'International Tables Vol C Tables 4.2.6.8 and 6.1.1.4'
N N 0.0311 0.0180 'International Tables Vol C Tables 4.2.6.8 and 6.1.1.4'
O O 0.0492 0.0322 'International Tables Vol C Tables 4.2.6.8 and 6.1.1.4'
Zn Zn -1.5491 0.6778 'International Tables Vol C Tables 4.2.6.8 and 6.1.1.4'

loop_
_geom_angle_atom_site_label_1
_geom_angle_atom_site_label_2
_geom_angle_atom_site_label_3
_geom_angle
_geom_angle_site_symmetry_1
_geom_angle_site_symmetry_3
_geom_angle_publ_flag
O1 Zn1 O1 180.00(4) 2_767 . ?
N1 Zn1 O1 88.45(5) . 2_767 ?
N1 Zn1 O1 88.45(5) 2_767 . ?
N1 Zn1 O1 91.55(5) 2_767 2_767 ?
N1 Zn1 O1 91.55(5) . . ?
N1 Zn1 N1 180.0 2_767 . ?
N2 Zn1 O1 86.83(5) 2_767 . ?
N2 Zn1 O1 93.17(5) 2_767 2_767 ?
N2 Zn1 O1 93.17(5) . . ?
N2 Zn1 O1 86.83(5) . 2_767 ?
N2 Zn1 N1 85.39(6) 2_767 . ?
N2 Zn1 N1 85.39(6) . 2_767 ?
N2 Zn1 N1 94.62(6) 2_767 2_767 ?
N2 Zn1 N1 94.61(6) . . ?
N2 Zn1 N2 180.0 . 2_767 ?
C6 O1 Zn1 124.72(10) . . ?
C22 O4 H4 108.8(17) . . ?
Zn1 N1 H1 102.0(16) . . ?
C3 N1 Zn1 114.39(11) . . ?
C3 N1 C5 114.56(15) . . ?
C3 N1 H1 108.4(16) . . ?
C5 N1 Zn1 104.50(11) . . ?
C5 N1 H1 112.3(15) . . ?
Zn1 N2 H2 110.1(15) . . ?
C1 N2 Zn1 116.03(12) . . ?
C1 N2 H2 104.8(15) . . ?
C4 N2 Zn1 105.30(11) . . ?
C4 N2 C1 114.17(14) . . ?
C4 N2 H2 106.0(15) . . ?
N2 C1 H1A 109.1 . . ?
N2 C1 H1B 109.1 . . ?
N2 C1 C2 112.56(14) . . ?
H1A C1 H1B 107.8 . . ?
C2 C1 H1A 109.1 . . ?
C2 C1 H1B 109.1 . . ?
C1 C2 H2A 108.2 . . ?
C1 C2 H2B 108.2 . . ?
H2A C2 H2B 107.3 . . ?
C3 C2 C1 116.52(16) . . ?
C3 C2 H2A 108.2 . . ?
C3 C2 H2B 108.2 . . ?
N1 C3 C2 111.63(15) . . ?
N1 C3 H3A 109.3 . . ?
N1 C3 H3B 109.3 . . ?
C2 C3 H3A 109.3 . . ?
C2 C3 H3B 109.3 . . ?
H3A C3 H3B 108.0 . . ?
N2 C4 H4A 109.8 . . ?
N2 C4 H4B 109.8 . . ?
N2 C4 C5 109.39(14) . 2_767 ?
H4A C4 H4B 108.2 . . ?
C5 C4 H4A 109.8 2_767 . ?
C5 C4 H4B 109.8 2_767 . ?
N1 C5 C4 109.57(15) . 2_767 ?
N1 C5 H5A 109.8 . . ?
N1 C5 H5B 109.8 . . ?
C4 C5 H5A 109.8 2_767 . ?
C4 C5 H5B 109.8 2_767 . ?
H5A C5 H5B 108.2 . . ?
O1 C6 O2 124.93(14) . . ?
O1 C6 C7 116.94(14) . . ?
O2 C6 C7 118.00(14) . . ?
C8 C7 C6 120.65(14) . . ?
C8 C7 C12 119.28(14) . . ?
C12 C7 C6 120.01(15) . . ?
C7 C8 H8 119.7 . . ?
C7 C8 C9 120.57(15) . . ?
C9 C8 H8 119.7 . . ?
C8 C9 H9 119.7 . . ?
C8 C9 C10 120.60(15) . . ?
C10 C9 H9 119.7 . . ?
C9 C10 C11 118.47(14) . . ?
C9 C10 C13 121.38(15) . . ?
C11 C10 C13 120.04(15) . . ?
C10 C11 H11 119.5 . . ?
C12 C11 C10 120.97(15) . . ?
C12 C11 H11 119.5 . . ?
C7 C12 H12 120.0 . . ?
C11 C12 C7 120.09(15) . . ?
C11 C12 H12 120.0 . . ?
C14 C13 C10 117.66(15) . . ?
C14 C13 C15 118.17(15) . 2_556 ?
C15 C13 C10 124.10(15) 2_556 . ?
C13 C14 H14 118.3 . . ?
C13 C14 C15 123.45(16) . . ?
C15 C14 H14 118.3 . . ?
C13 C15 C16 123.60(14) 2_556 . ?
C14 C15 C13 118.37(15) . 2_556 ?
C14 C15 C16 117.95(15) . . ?
C17 C16 C15 121.21(15) . . ?
C21 C16 C15 120.38(15) . . ?
C21 C16 C17 118.32(15) . . ?
C16 C17 H17 119.6 . . ?
C18 C17 C16 120.82(16) . . ?
C18 C17 H17 119.6 . . ?
C17 C18 H18 119.8 . . ?
C17 C18 C19 120.49(15) . . ?
C19 C18 H18 119.8 . . ?
C18 C19 C20 119.06(15) . . ?
C18 C19 C22 122.31(15) . . ?
C20 C19 C22 118.63(15) . . ?
C19 C20 H20 119.8 . . ?
C21 C20 C19 120.42(16) . . ?
C21 C20 H20 119.8 . . ?
C16 C21 H21 119.6 . . ?
C20 C21 C16 120.88(15) . . ?
C20 C21 H21 119.6 . . ?
O3 C22 O4 124.29(15) . . ?
O3 C22 C19 122.63(15) . . ?
O4 C22 C19 113.07(14) . . ?

loop_
_geom_bond_atom_site_label_1
_geom_bond_atom_site_label_2
_geom_bond_distance
_geom_bond_site_symmetry_2
_geom_bond_publ_flag
Zn1 O1 2.2039(11) . ?
Zn1 O1 2.2039(11) 2_767 ?
Zn1 N1 2.1117(15) . ?
Zn1 N1 2.1117(15) 2_767 ?
Zn1 N2 2.0853(14) . ?
Zn1 N2 2.0854(14) 2_767 ?
O1 C6 1.256(2) . ?
O2 C6 1.260(2) . ?
O3 C22 1.211(2) . ?
O4 C22 1.328(2) . ?
O4 H4 0.88(3) . ?
N1 C3 1.475(2) . ?
N1 C5 1.477(2) . ?
N1 H1 0.84(2) . ?
N2 C1 1.478(2) . ?
N2 C4 1.475(2) . ?
N2 H2 0.81(2) . ?
C1 H1A 0.9900 . ?
C1 H1B 0.9900 . ?
C1 C2 1.526(3) . ?
C2 H2A 0.9900 . ?
C2 H2B 0.9900 . ?
C2 C3 1.525(3) . ?
C3 H3A 0.9900 . ?
C3 H3B 0.9900 . ?
C4 H4A 0.9900 . ?
C4 H4B 0.9900 . ?
C4 C5 1.516(3) 2_767 ?
C5 H5A 0.9900 . ?
C5 H5B 0.9900 . ?
C6 C7 1.513(2) . ?
C7 C8 1.388(2) . ?
C7 C12 1.392(2) . ?
C8 H8 0.9500 . ?
C8 C9 1.389(2) . ?
C9 H9 0.9500 . ?
C9 C10 1.395(2) . ?
C10 C11 1.396(2) . ?
C10 C13 1.490(2) . ?
C11 H11 0.9500 . ?
C11 C12 1.389(2) . ?
C12 H12 0.9500 . ?
C13 C14 1.395(2) . ?
C13 C15 1.407(2) 2_556 ?
C14 H14 0.9500 . ?
C14 C15 1.397(2) . ?
C15 C16 1.488(2) . ?
C16 C17 1.400(2) . ?
C16 C21 1.397(2) . ?
C17 H17 0.9500 . ?
C17 C18 1.384(2) . ?
C18 H18 0.9500 . ?
C18 C19 1.389(2) . ?
C19 C20 1.398(2) . ?
C19 C22 1.491(2) . ?
C20 H20 0.9500 . ?
C20 C21 1.380(2) . ?
C21 H21 0.9500 . ?

loop_
_geom_hbond_atom_site_label_D
_geom_hbond_atom_site_label_H
_geom_hbond_atom_site_label_A
_geom_hbond_distance_DH
_geom_hbond_distance_HA
_geom_hbond_distance_DA
_geom_hbond_angle_DHA
_geom_hbond_site_symmetry_A
_geom_hbond_publ_flag
C1 H1B O1 0.99 2.60 3.116(2) 112.7 2_767 yes
C2 H2B O2 0.99 2.59 3.391(2) 138.3 . yes
C3 H3A O1 0.99 2.56 3.117(2) 115.7 2_767 yes
N2 H2 O3 0.81(2) 2.23(2) 2.947(2) 148(2) 1_556 yes
N1 H1 O2 0.84(2) 2.38(2) 3.0870(19) 143(2) . yes
O4 H4 O2 0.88(3) 1.69(3) 2.5708(16) 175(2) 1_554 yes

loop_
_geom_torsion_atom_site_label_1
_geom_torsion_atom_site_label_2
_geom_torsion_atom_site_label_3
_geom_torsion_atom_site_label_4
_geom_torsion
_geom_torsion_site_symmetry_1
_geom_torsion_site_symmetry_2
_geom_torsion_site_symmetry_3
_geom_torsion_site_symmetry_4
_geom_torsion_publ_flag
Zn1 O1 C6 O2 23.9(2) . . . . ?
Zn1 O1 C6 C7 -151.82(10) . . . . ?
Zn1 N1 C3 C2 57.70(18) . . . . ?
Zn1 N1 C5 C4 -41.28(16) . . . 2_767 ?
Zn1 N2 C1 C2 -53.92(18) . . . . ?
Zn1 N2 C4 C5 41.86(16) . . . 2_767 ?
O1 C6 C7 C8 164.14(15) . . . . ?
O1 C6 C7 C12 -13.0(2) . . . . ?
O2 C6 C7 C8 -11.9(2) . . . . ?
O2 C6 C7 C12 171.03(15) . . . . ?
N2 C1 C2 C3 70.3(2) . . . . ?
C1 N2 C4 C5 170.28(15) . . . 2_767 ?
C1 C2 C3 N1 -72.9(2) . . . . ?
C3 N1 C5 C4 -167.23(15) . . . 2_767 ?
C4 N2 C1 C2 -176.67(15) . . . . ?
C5 N1 C3 C2 178.33(15) . . . . ?
C6 C7 C8 C9 -175.79(15) . . . . ?
C6 C7 C12 C11 176.09(15) . . . . ?
C7 C8 C9 C10 -0.4(3) . . . . ?
C8 C7 C12 C11 -1.1(2) . . . . ?
C8 C9 C10 C11 -0.9(2) . . . . ?
C8 C9 C10 C13 175.11(15) . . . . ?
C9 C10 C11 C12 1.1(2) . . . . ?
C9 C10 C13 C14 -126.74(18) . . . . ?
C9 C10 C13 C15 50.2(2) . . . 2_556 ?
C10 C11 C12 C7 -0.2(3) . . . . ?
C10 C13 C14 C15 176.59(16) . . . . ?
C11 C10 C13 C14 49.2(2) . . . . ?
C11 C10 C13 C15 -133.92(18) . . . 2_556 ?
C12 C7 C8 C9 1.3(2) . . . . ?
C13 C10 C11 C12 -174.88(15) . . . . ?
C13 C14 C15 C13 0.5(3) . . . 2_556 ?
C13 C14 C15 C16 -176.60(16) . . . . ?
C13 C15 C16 C17 -49.7(2) 2_556 . . . ?
C13 C15 C16 C21 133.76(18) 2_556 . . . ?
C14 C15 C16 C17 127.24(18) . . . . ?
C14 C15 C16 C21 -49.3(2) . . . . ?
C15 C13 C14 C15 -0.5(3) 2_556 . . . ?
C15 C16 C17 C18 -177.45(15) . . . . ?
C15 C16 C21 C20 176.89(16) . . . . ?
C16 C17 C18 C19 0.6(3) . . . . ?
C17 C16 C21 C20 0.3(2) . . . . ?
C17 C18 C19 C20 0.2(2) . . . . ?
C17 C18 C19 C22 -178.90(15) . . . . ?
C18 C19 C20 C21 -0.8(2) . . . . ?
C18 C19 C22 O3 -170.57(16) . . . . ?
C18 C19 C22 O4 10.3(2) . . . . ?
C19 C20 C21 C16 0.6(3) . . . . ?
C20 C19 C22 O3 10.3(2) . . . . ?
C20 C19 C22 O4 -168.79(14) . . . . ?
C21 C16 C17 C18 -0.9(2) . . . . ?
C22 C19 C20 C21 178.35(15) . . . . ?

loop_
_smtbx_masks_void_nr
_smtbx_masks_void_average_x
_smtbx_masks_void_average_y
_smtbx_masks_void_average_z
_smtbx_masks_void_volume
_smtbx_masks_void_count_electrons
_smtbx_masks_void_content
1 -0.889 -0.630 0.500 331.1 19.6 '0.5 C3H7NO'
